data_4315396
loop_
_publ_author_name
'Dominic C. Babbini'
'Frank L. Mulligan'
'Hannah R. Schulhauser'
'Tara C. Sweigart'
'Gary S. Nichol'
'Stephanie K. Hurst'

_publ_contact_author 'Professor Stephanie Hurst'
_publ_contact_author_email stephanie.hurst@nau.edu
_publ_section_title
;
 Effect of Pnictogen Ligand Substitution on a Tripalladium Ditropylium
 Core
;
_journal_name_full 'Inorganic Chemistry'
_journal_page_first 4307
_journal_page_last 4312
_journal_paper_doi 10.1021/ic100151x
_journal_volume 49
_journal_year 2010
_chemical_formula_moiety 'C68 H59 Pd3 Sb3 2+, 2 B F4 -'
_chemical_formula_sum 'C68 H59 B2 F8 Pd3 Sb3'
_chemical_formula_weight 1734.22
_chemical_name_systematic
;
 ?
;
_space_group_IT_number 14
_symmetry_cell_setting monoclinic
_symmetry_space_group_name_Hall '-P 2ybc'
_symmetry_space_group_name_H-M 'P 1 21/c 1'
_atom_sites_solution_hydrogens geom
_atom_sites_solution_primary direct
_atom_sites_solution_secondary difmap
_audit_creation_method SHELXL-97
_cell_angle_alpha 90.00
_cell_angle_beta 100.6170(10)
_cell_angle_gamma 90.00
_cell_formula_units_Z 4
_cell_length_a 15.7531(13)
_cell_length_b 14.4881(12)
_cell_length_c 27.293(2)
_cell_measurement_reflns_used 9981
_cell_measurement_temperature 100(2)
_cell_measurement_theta_max 31.08
_cell_measurement_theta_min 3.04
_cell_volume 6122.5(8)
_computing_cell_refinement 'SAINT (Bruker, 2007)'
_computing_data_collection 'APEX2 (Bruker, 2007)'
_computing_data_reduction SAINT
_computing_molecular_graphics 'ORTEP3 for Windows (Farrugia, 1997)'
_computing_publication_material 'SHELXTL and local programs'
_computing_structure_refinement SHELXTL
_computing_structure_solution 'SHELXTL (Sheldrick, 2008)'
_diffrn_ambient_temperature 100(2)
_diffrn_measured_fraction_theta_full 0.996
_diffrn_measured_fraction_theta_max 0.996
_diffrn_measurement_device_type 'Bruker APEX-II CCD'
_diffrn_measurement_method 'thin-slice \w scans'
_diffrn_radiation_monochromator 'silicon 111'
_diffrn_radiation_source 'Advanced Light Source beamline 11.3.1'
_diffrn_radiation_type synchrotron
_diffrn_radiation_wavelength 0.77490
_diffrn_reflns_av_R_equivalents 0.0534
_diffrn_reflns_av_sigmaI/netI 0.0404
_diffrn_reflns_limit_h_max 20
_diffrn_reflns_limit_h_min -20
_diffrn_reflns_limit_k_max 19
_diffrn_reflns_limit_k_min -19
_diffrn_reflns_limit_l_max 36
_diffrn_reflns_limit_l_min -36
_diffrn_reflns_number 76188
_diffrn_reflns_theta_full 31.12
_diffrn_reflns_theta_max 31.12
_diffrn_reflns_theta_min 3.04
_exptl_absorpt_coefficient_mu 2.233
_exptl_absorpt_correction_T_max 0.9160
_exptl_absorpt_correction_T_min 0.8075
_exptl_absorpt_correction_type multi-scan
_exptl_absorpt_process_details 'SADABS 2008/1; Sheldrick, 1996'
_exptl_crystal_colour red
_exptl_crystal_density_diffrn 1.881
_exptl_crystal_density_method 'not measured'
_exptl_crystal_description block
_exptl_crystal_F_000 3360
_exptl_crystal_size_max 0.10
_exptl_crystal_size_mid 0.08
_exptl_crystal_size_min 0.04
_refine_diff_density_max 1.086
_refine_diff_density_min -0.917
_refine_diff_density_rms 0.124
_refine_ls_extinction_coef 0.00034(3)
_refine_ls_extinction_expression Fc^*^=kFc[1+0.001xFc^2^\l^3^/sin(2\q)]^-1/4^
_refine_ls_extinction_method SHELXL
_refine_ls_goodness_of_fit_ref 1.034
_refine_ls_hydrogen_treatment constr
_refine_ls_matrix_type full
_refine_ls_number_parameters 758
_refine_ls_number_reflns 15166
_refine_ls_number_restraints 0
_refine_ls_restrained_S_all 1.034
_refine_ls_R_factor_all 0.0507
_refine_ls_R_factor_gt 0.0325
_refine_ls_shift/su_max 0.003
_refine_ls_shift/su_mean 0.000
_refine_ls_structure_factor_coef Fsqd
_refine_ls_weighting_details 'calc w=1/[\s^2^(Fo^2^)+(0.0274P)^2^+14.2212P] where P=(Fo^2^+2Fc^2^)/3'
_refine_ls_weighting_scheme calc
_refine_ls_wR_factor_gt 0.0716
_refine_ls_wR_factor_ref 0.0794
_reflns_number_gt 11808
_reflns_number_total 15166
_reflns_threshold_expression I>2\s(I)
_cod_data_source_file ic100151x_si_001_4.cif
_cod_data_source_block 4
_cod_original_cell_volume 6122.4(9)
_cod_original_sg_symbol_Hall '-P 2yc'
_cod_original_sg_symbol_H-M 'P 21/c'
_cod_database_code 4315396

loop_
_symmetry_equiv_pos_as_xyz
'x, y, z'
'-x, y+1/2, -z+1/2'
'-x, -y, -z'
'x, -y-1/2, z-1/2'

loop_
_atom_site_label
_atom_site_type_symbol
_atom_site_fract_x
_atom_site_fract_y
_atom_site_fract_z
_atom_site_U_iso_or_equiv
_atom_site_adp_type
_atom_site_occupancy
_atom_site_symmetry_multiplicity
_atom_site_calc_flag
_atom_site_refinement_flags
_atom_site_disorder_assembly
_atom_site_disorder_group
Sb1 Sb 0.210812(17) -0.283240(17) 0.524782(10) 0.02397(6) Uani 1 1 d . . .
Sb2 Sb 0.320379(18) 0.179763(18) 0.623929(10) 0.02458(7) Uani 1 1 d . . .
Sb3 Sb 0.251326(18) 0.064425(19) 0.349999(10) 0.02482(7) Uani 1 1 d . . .
Pd1 Pd 0.240777(19) -0.10818(2) 0.514055(11) 0.02161(7) Uani 1 1 d . . .
Pd2 Pd 0.254181(19) 0.03217(2) 0.444450(11) 0.02095(7) Uani 1 1 d . . .
Pd3 Pd 0.282163(18) 0.07142(2) 0.546793(11) 0.02077(7) Uani 1 1 d . . .
C1 C 0.3786(3) -0.1370(4) 0.5259(3) 0.0542(17) Uani 1 1 d . . .
H1 H 0.3751 -0.1993 0.5360 0.065 Uiso 1 1 calc R . .
C2 C 0.3928(3) -0.0716(5) 0.5641(2) 0.0535(16) Uani 1 1 d . . .
H2 H 0.3877 -0.0938 0.5962 0.064 Uiso 1 1 calc R . .
C3 C 0.4134(3) 0.0221(4) 0.56162(17) 0.0432(13) Uani 1 1 d . . .
H3 H 0.4311 0.0523 0.5927 0.052 Uiso 1 1 calc R . .
C4 C 0.4113(3) 0.0768(3) 0.51944(18) 0.0334(10) Uani 1 1 d . . .
H4 H 0.4221 0.1407 0.5256 0.040 Uiso 1 1 calc R . .
C5 C 0.3956(3) 0.0509(3) 0.46929(17) 0.0332(10) Uani 1 1 d . . .
H5 H 0.3969 0.0991 0.4459 0.040 Uiso 1 1 calc R . .
C6 C 0.3778(3) -0.0395(4) 0.44899(17) 0.0399(12) Uani 1 1 d . . .
H6 H 0.3711 -0.0440 0.4138 0.048 Uiso 1 1 calc R . .
C7 C 0.3689(3) -0.1221(3) 0.4741(2) 0.0488(15) Uani 1 1 d . . .
H7 H 0.3545 -0.1750 0.4536 0.059 Uiso 1 1 calc R . .
C8 C 0.1028(3) -0.0778(3) 0.49207(17) 0.0301(9) Uani 1 1 d . . .
H8 H 0.0874 -0.1412 0.4914 0.036 Uiso 1 1 calc R . .
C9 C 0.1246(3) -0.0370(3) 0.53995(16) 0.0307(9) Uani 1 1 d . . .
H9 H 0.1265 -0.0780 0.5673 0.037 Uiso 1 1 calc R . .
C10 C 0.1439(3) 0.0562(3) 0.55252(16) 0.0307(9) Uani 1 1 d . . .
H10 H 0.1510 0.0711 0.5869 0.037 Uiso 1 1 calc R . .
C11 C 0.1541(3) 0.1309(3) 0.51983(17) 0.0316(9) Uani 1 1 d . . .
H11 H 0.1677 0.1890 0.5354 0.038 Uiso 1 1 calc R . .
C12 C 0.1465(3) 0.1293(3) 0.46755(16) 0.0277(9) Uani 1 1 d . . .
H12 H 0.1640 0.1839 0.4529 0.033 Uiso 1 1 calc R . .
C13 C 0.1161(3) 0.0563(3) 0.43384(15) 0.0273(8) Uani 1 1 d . . .
H13 H 0.1046 0.0720 0.3995 0.033 Uiso 1 1 calc R . .
C14 C 0.1012(3) -0.0359(3) 0.44544(16) 0.0274(8) Uani 1 1 d . . .
H14 H 0.0880 -0.0761 0.4176 0.033 Uiso 1 1 calc R . .
C15 C 0.3068(3) -0.3636(3) 0.57131(15) 0.0268(8) Uani 1 1 d . . .
C16 C 0.2966(3) -0.3848(4) 0.61947(18) 0.0395(11) Uani 1 1 d . . .
H16 H 0.2467 -0.3639 0.6311 0.047 Uiso 1 1 calc R . .
C17 C 0.3581(3) -0.4358(4) 0.65064(19) 0.0461(12) Uani 1 1 d . . .
H17 H 0.3498 -0.4506 0.6833 0.055 Uiso 1 1 calc R . .
C18 C 0.4311(3) -0.4653(3) 0.63465(18) 0.0391(11) Uani 1 1 d . . .
H18 H 0.4729 -0.5011 0.6561 0.047 Uiso 1 1 calc R . .
C19 C 0.4438(3) -0.4427(3) 0.58719(19) 0.0379(11) Uani 1 1 d . . .
H19 H 0.4946 -0.4625 0.5761 0.046 Uiso 1 1 calc R . .
C20 C 0.3822(3) -0.3913(3) 0.55591(17) 0.0323(9) Uani 1 1 d . . .
H20 H 0.3916 -0.3748 0.5236 0.039 Uiso 1 1 calc R . .
C21 C 0.0958(3) -0.3118(3) 0.55316(15) 0.0244(8) Uani 1 1 d . . .
C22 C 0.0314(3) -0.3698(3) 0.52904(16) 0.0294(9) Uani 1 1 d . . .
H22 H 0.0382 -0.4000 0.4991 0.035 Uiso 1 1 calc R . .
C23 C -0.0431(3) -0.3838(3) 0.54859(17) 0.0327(9) Uani 1 1 d . . .
H23 H -0.0866 -0.4244 0.5322 0.039 Uiso 1 1 calc R . .
C24 C -0.0545(3) -0.3392(3) 0.59164(17) 0.0308(9) Uani 1 1 d . . .
H24 H -0.1056 -0.3491 0.6048 0.037 Uiso 1 1 calc R . .
C25 C 0.0090(3) -0.2800(3) 0.61558(16) 0.0313(9) Uani 1 1 d . . .
H25 H 0.0016 -0.2493 0.6452 0.038 Uiso 1 1 calc R . .
C26 C 0.0839(3) -0.2656(3) 0.59614(16) 0.0278(9) Uani 1 1 d . . .
H26 H 0.1269 -0.2242 0.6123 0.033 Uiso 1 1 calc R . .
C27 C 0.1862(3) -0.3580(3) 0.45656(15) 0.0276(8) Uani 1 1 d . . .
C28 C 0.1238(3) -0.3195(3) 0.41878(17) 0.0366(10) Uani 1 1 d . . .
H28 H 0.0954 -0.2638 0.4246 0.044 Uiso 1 1 calc R . .
C29 C 0.1038(3) -0.3632(4) 0.37282(18) 0.0452(12) Uani 1 1 d . . .
H29 H 0.0601 -0.3382 0.3476 0.054 Uiso 1 1 calc R . .
C30 C 0.1466(4) -0.4425(4) 0.36323(18) 0.0445(12) Uani 1 1 d . . .
H30 H 0.1332 -0.4715 0.3315 0.053 Uiso 1 1 calc R . .
C31 C 0.2087(3) -0.4791(3) 0.40004(19) 0.0421(12) Uani 1 1 d . . .
H31 H 0.2387 -0.5331 0.3933 0.050 Uiso 1 1 calc R . .
C32 C 0.2286(3) -0.4386(3) 0.44688(17) 0.0332(9) Uani 1 1 d . . .
H32 H 0.2708 -0.4657 0.4722 0.040 Uiso 1 1 calc R . .
C33 C 0.3267(3) 0.1129(3) 0.69411(15) 0.0264(8) Uani 1 1 d . . .
C34 C 0.2959(3) 0.0232(3) 0.69362(17) 0.0307(9) Uani 1 1 d . . .
H34 H 0.2724 -0.0054 0.6628 0.037 Uiso 1 1 calc R . .
C35 C 0.2992(3) -0.0253(3) 0.73781(17) 0.0338(10) Uani 1 1 d . . .
H35 H 0.2783 -0.0869 0.7372 0.041 Uiso 1 1 calc R . .
C36 C 0.3332(3) 0.0171(3) 0.78300(17) 0.0319(9) Uani 1 1 d . . .
H36 H 0.3353 -0.0157 0.8133 0.038 Uiso 1 1 calc R . .
C37 C 0.3642(3) 0.1067(3) 0.78398(16) 0.0290(9) Uani 1 1 d . . .
H37 H 0.3883 0.1349 0.8148 0.035 Uiso 1 1 calc R . .
C38 C 0.3597(3) 0.1555(3) 0.73954(15) 0.0285(9) Uani 1 1 d . . .
H38 H 0.3792 0.2176 0.7402 0.034 Uiso 1 1 calc R . .
C39 C 0.4468(3) 0.2384(3) 0.63115(16) 0.0281(9) Uani 1 1 d . . .
C40 C 0.5124(3) 0.2132(4) 0.66984(18) 0.0393(11) Uani 1 1 d . . .
H40 H 0.5007 0.1729 0.6952 0.047 Uiso 1 1 calc R . .
C41 C 0.5959(3) 0.2472(4) 0.67149(19) 0.0452(12) Uani 1 1 d . . .
H41 H 0.6407 0.2308 0.6984 0.054 Uiso 1 1 calc R . .
C42 C 0.6137(3) 0.3047(3) 0.63408(19) 0.0397(11) Uani 1 1 d . . .
H42 H 0.6707 0.3269 0.6350 0.048 Uiso 1 1 calc R . .
C43 C 0.5486(3) 0.3296(3) 0.59575(19) 0.0372(10) Uani 1 1 d . . .
H43 H 0.5608 0.3693 0.5702 0.045 Uiso 1 1 calc R . .
C44 C 0.4648(3) 0.2972(3) 0.59380(18) 0.0355(10) Uani 1 1 d . . .
H44 H 0.4200 0.3150 0.5672 0.043 Uiso 1 1 calc R . .
C45 C 0.2374(3) 0.2951(3) 0.62393(15) 0.0269(8) Uani 1 1 d . . .
C46 C 0.1851(3) 0.3055(3) 0.65995(16) 0.0318(9) Uani 1 1 d . . .
H46 H 0.1895 0.2633 0.6870 0.038 Uiso 1 1 calc R . .
C47 C 0.1266(3) 0.3785(3) 0.65554(17) 0.0367(10) Uani 1 1 d . . .
H47 H 0.0915 0.3866 0.6801 0.044 Uiso 1 1 calc R . .
C48 C 0.1188(3) 0.4396(3) 0.61587(17) 0.0342(10) Uani 1 1 d . . .
H48 H 0.0782 0.4886 0.6131 0.041 Uiso 1 1 calc R . .
C49 C 0.1703(3) 0.4289(3) 0.58046(17) 0.0330(9) Uani 1 1 d . . .
H49 H 0.1654 0.4710 0.5534 0.040 Uiso 1 1 calc R . .
C50 C 0.2290(3) 0.3571(3) 0.58425(16) 0.0310(9) Uani 1 1 d . . .
H50 H 0.2639 0.3499 0.5596 0.037 Uiso 1 1 calc R . .
C51 C 0.3733(3) 0.0971(3) 0.33031(15) 0.0262(8) Uani 1 1 d . . .
C52 C 0.4178(3) 0.1762(3) 0.35016(15) 0.0287(9) Uani 1 1 d . . .
H52 H 0.3954 0.2127 0.3738 0.034 Uiso 1 1 calc R . .
C53 C 0.4944(3) 0.2016(3) 0.33553(17) 0.0325(9) Uani 1 1 d . . .
H53 H 0.5239 0.2558 0.3489 0.039 Uiso 1 1 calc R . .
C54 C 0.5280(3) 0.1483(3) 0.30161(17) 0.0353(10) Uani 1 1 d . . .
H54 H 0.5797 0.1667 0.2912 0.042 Uiso 1 1 calc R . .
C55 C 0.4863(3) 0.0683(4) 0.28283(18) 0.0388(11) Uani 1 1 d . . .
H55 H 0.5103 0.0304 0.2605 0.047 Uiso 1 1 calc R . .
C56 C 0.4087(3) 0.0436(3) 0.29693(17) 0.0337(10) Uani 1 1 d . . .
H56 H 0.3796 -0.0107 0.2835 0.040 Uiso 1 1 calc R . .
C57 C 0.1696(3) 0.1668(3) 0.31035(15) 0.0264(8) Uani 1 1 d . . .
C58 C 0.1954(3) 0.2589(3) 0.31068(16) 0.0315(9) Uani 1 1 d . . .
H58 H 0.2500 0.2771 0.3291 0.038 Uiso 1 1 calc R . .
C59 C 0.1404(3) 0.3246(3) 0.28364(17) 0.0328(9) Uani 1 1 d . . .
H59 H 0.1586 0.3870 0.2827 0.039 Uiso 1 1 calc R . .
C60 C 0.0596(3) 0.2987(3) 0.25827(16) 0.0318(9) Uani 1 1 d . . .
H60 H 0.0221 0.3434 0.2403 0.038 Uiso 1 1 calc R . .
C61 C 0.0332(3) 0.2070(3) 0.25908(16) 0.0313(9) Uani 1 1 d . . .
H61 H -0.0228 0.1896 0.2423 0.038 Uiso 1 1 calc R . .
C62 C 0.0884(3) 0.1411(3) 0.28433(15) 0.0284(9) Uani 1 1 d . . .
H62 H 0.0709 0.0783 0.2839 0.034 Uiso 1 1 calc R . .
C63 C 0.2157(3) -0.0509(3) 0.30299(16) 0.0279(9) Uani 1 1 d . . .
C64 C 0.1984(3) -0.0401(3) 0.25133(17) 0.0339(10) Uani 1 1 d . . .
H64 H 0.2037 0.0191 0.2372 0.041 Uiso 1 1 calc R . .
C65 C 0.1735(3) -0.1150(3) 0.22030(18) 0.0364(10) Uani 1 1 d . . .
H65 H 0.1605 -0.1065 0.1852 0.044 Uiso 1 1 calc R . .
C66 C 0.1678(3) -0.2011(3) 0.24005(18) 0.0357(10) Uani 1 1 d . . .
H66 H 0.1523 -0.2523 0.2185 0.043 Uiso 1 1 calc R . .
C67 C 0.1846(3) -0.2141(3) 0.29166(19) 0.0369(10) Uani 1 1 d . . .
H67 H 0.1807 -0.2739 0.3054 0.044 Uiso 1 1 calc R . .
C68 C 0.2073(3) -0.1382(3) 0.32282(17) 0.0313(9) Uani 1 1 d . . .
H68 H 0.2172 -0.1462 0.3580 0.038 Uiso 1 1 calc R . .
B1 B 0.3705(4) 0.3300(4) 0.4592(2) 0.0449(14) Uani 1 1 d . . .
F1 F 0.3068(3) 0.2927(3) 0.48017(18) 0.0898(13) Uani 1 1 d . . .
F2 F 0.3471(3) 0.3486(3) 0.40863(12) 0.0754(12) Uani 1 1 d . . .
F3 F 0.3940(3) 0.4143(2) 0.48276(13) 0.0687(10) Uani 1 1 d . . .
F4 F 0.4422(2) 0.27250(19) 0.46724(11) 0.0455(7) Uani 1 1 d . . .
B2 B 0.0664(3) 0.0082(4) 0.6775(2) 0.0366(12) Uani 1 1 d . . .
F5 F -0.02084(17) 0.0328(2) 0.66601(10) 0.0458(7) Uani 1 1 d . . .
F6 F 0.0811(2) -0.0675(2) 0.64851(11) 0.0561(8) Uani 1 1 d . . .
F7 F 0.08852(16) -0.01532(18) 0.72775(9) 0.0352(6) Uani 1 1 d . . .
F8 F 0.11548(17) 0.08226(19) 0.66610(10) 0.0400(6) Uani 1 1 d . . .

loop_
_atom_site_aniso_label
_atom_site_aniso_U_11
_atom_site_aniso_U_22
_atom_site_aniso_U_33
_atom_site_aniso_U_23
_atom_site_aniso_U_13
_atom_site_aniso_U_12
Sb1 0.02929(14) 0.01650(12) 0.02698(14) 0.00037(10) 0.00747(10) -0.00192(10)
Sb2 0.02856(14) 0.01975(12) 0.02436(13) -0.00274(10) 0.00204(10) 0.00004(10)
Sb3 0.02874(14) 0.02399(13) 0.02237(13) 0.00241(10) 0.00639(10) 0.00293(11)
Pd1 0.02291(15) 0.01612(13) 0.02612(15) 0.00097(11) 0.00536(11) -0.00025(11)
Pd2 0.02287(15) 0.01887(13) 0.02109(14) 0.00110(11) 0.00403(11) 0.00158(11)
Pd3 0.02180(14) 0.01773(13) 0.02260(14) -0.00157(11) 0.00364(11) 0.00014(11)
C1 0.023(2) 0.028(2) 0.111(5) 0.031(3) 0.013(3) 0.0101(19)
C2 0.033(3) 0.081(4) 0.051(3) 0.039(3) 0.020(2) 0.028(3)
C3 0.027(2) 0.071(4) 0.030(2) -0.012(2) -0.0007(18) 0.022(2)
C4 0.0170(19) 0.025(2) 0.058(3) -0.010(2) 0.0056(18) -0.0026(16)
C5 0.022(2) 0.037(2) 0.041(2) 0.016(2) 0.0104(18) 0.0034(17)
C6 0.026(2) 0.063(3) 0.029(2) -0.012(2) 0.0007(17) 0.017(2)
C7 0.020(2) 0.026(2) 0.095(5) -0.027(3) -0.003(2) 0.0109(18)
C8 0.0202(19) 0.024(2) 0.044(2) 0.0029(18) 0.0011(17) -0.0010(16)
C9 0.026(2) 0.037(2) 0.030(2) 0.0095(18) 0.0069(17) 0.0015(18)
C10 0.0198(19) 0.043(3) 0.030(2) -0.0024(19) 0.0062(16) 0.0013(17)
C11 0.023(2) 0.024(2) 0.045(3) -0.0094(18) -0.0004(18) 0.0049(16)
C12 0.0219(19) 0.0199(19) 0.040(2) 0.0067(17) 0.0030(17) 0.0015(15)
C13 0.0210(19) 0.035(2) 0.0251(19) 0.0037(17) 0.0023(15) 0.0025(16)
C14 0.024(2) 0.025(2) 0.032(2) -0.0042(17) 0.0030(16) 0.0008(16)
C15 0.029(2) 0.0206(19) 0.030(2) 0.0006(16) 0.0023(16) -0.0026(16)
C16 0.034(2) 0.050(3) 0.035(2) 0.004(2) 0.0074(19) 0.006(2)
C17 0.042(3) 0.059(3) 0.036(3) 0.012(2) 0.003(2) 0.000(2)
C18 0.037(3) 0.034(2) 0.042(3) 0.005(2) -0.004(2) -0.001(2)
C19 0.032(2) 0.031(2) 0.051(3) -0.003(2) 0.008(2) 0.0026(19)
C20 0.037(2) 0.025(2) 0.036(2) 0.0046(18) 0.0100(19) 0.0034(18)
C21 0.028(2) 0.0183(18) 0.028(2) 0.0038(15) 0.0071(16) 0.0006(15)
C22 0.032(2) 0.024(2) 0.033(2) -0.0015(17) 0.0080(17) -0.0017(16)
C23 0.030(2) 0.028(2) 0.040(2) -0.0017(18) 0.0061(18) -0.0065(18)
C24 0.029(2) 0.025(2) 0.041(2) 0.0062(18) 0.0115(18) 0.0062(17)
C25 0.039(2) 0.028(2) 0.028(2) 0.0028(17) 0.0084(18) 0.0048(18)
C26 0.035(2) 0.0174(18) 0.031(2) -0.0016(16) 0.0043(17) -0.0037(16)
C27 0.032(2) 0.026(2) 0.027(2) 0.0009(16) 0.0100(17) -0.0030(17)
C28 0.043(3) 0.036(2) 0.032(2) -0.0007(19) 0.008(2) -0.002(2)
C29 0.047(3) 0.056(3) 0.031(2) 0.003(2) 0.003(2) -0.008(2)
C30 0.059(3) 0.045(3) 0.032(2) -0.010(2) 0.014(2) -0.016(2)
C31 0.056(3) 0.030(2) 0.046(3) -0.010(2) 0.024(2) -0.017(2)
C32 0.043(3) 0.025(2) 0.033(2) -0.0017(18) 0.0120(19) -0.0061(19)
C33 0.029(2) 0.0223(19) 0.028(2) -0.0017(16) 0.0039(16) -0.0021(16)
C34 0.030(2) 0.026(2) 0.035(2) -0.0037(18) 0.0034(17) -0.0029(17)
C35 0.033(2) 0.029(2) 0.040(2) 0.0064(19) 0.0081(19) -0.0009(18)
C36 0.033(2) 0.029(2) 0.036(2) 0.0049(18) 0.0107(18) 0.0042(18)
C37 0.027(2) 0.028(2) 0.030(2) -0.0001(17) 0.0030(17) 0.0048(17)
C38 0.030(2) 0.027(2) 0.028(2) -0.0016(17) 0.0039(17) 0.0018(17)
C39 0.028(2) 0.024(2) 0.032(2) -0.0064(17) 0.0037(17) -0.0035(16)
C40 0.033(2) 0.044(3) 0.040(3) 0.007(2) 0.005(2) 0.000(2)
C41 0.032(3) 0.064(4) 0.039(3) -0.004(2) 0.004(2) -0.003(2)
C42 0.032(2) 0.038(3) 0.051(3) -0.012(2) 0.013(2) -0.005(2)
C43 0.046(3) 0.024(2) 0.046(3) -0.0015(19) 0.018(2) -0.0032(19)
C44 0.040(3) 0.029(2) 0.037(2) -0.0005(19) 0.008(2) 0.0010(19)
C45 0.031(2) 0.024(2) 0.025(2) -0.0039(16) 0.0044(16) -0.0009(16)
C46 0.034(2) 0.032(2) 0.030(2) 0.0033(18) 0.0083(18) 0.0015(18)
C47 0.037(2) 0.044(3) 0.032(2) -0.001(2) 0.0126(19) 0.006(2)
C48 0.034(2) 0.031(2) 0.035(2) -0.0043(19) 0.0023(18) 0.0084(19)
C49 0.040(2) 0.025(2) 0.034(2) 0.0049(18) 0.0050(19) -0.0015(18)
C50 0.035(2) 0.029(2) 0.032(2) 0.0006(18) 0.0125(18) 0.0022(18)
C51 0.028(2) 0.025(2) 0.026(2) 0.0031(16) 0.0035(16) 0.0037(16)
C52 0.032(2) 0.029(2) 0.025(2) 0.0043(17) 0.0034(16) 0.0042(17)
C53 0.032(2) 0.029(2) 0.034(2) 0.0066(18) -0.0009(18) 0.0022(17)
C54 0.030(2) 0.041(3) 0.036(2) 0.006(2) 0.0060(18) 0.0023(19)
C55 0.034(2) 0.046(3) 0.038(3) -0.009(2) 0.011(2) 0.002(2)
C56 0.029(2) 0.034(2) 0.038(2) -0.0071(19) 0.0077(18) 0.0003(18)
C57 0.029(2) 0.029(2) 0.0230(19) 0.0043(16) 0.0085(16) 0.0047(16)
C58 0.029(2) 0.032(2) 0.033(2) 0.0014(18) 0.0029(17) -0.0017(17)
C59 0.036(2) 0.026(2) 0.037(2) 0.0047(18) 0.0079(19) 0.0035(18)
C60 0.030(2) 0.033(2) 0.033(2) 0.0080(18) 0.0088(18) 0.0095(18)
C61 0.026(2) 0.038(2) 0.029(2) 0.0000(18) 0.0057(17) 0.0013(18)
C62 0.032(2) 0.026(2) 0.028(2) -0.0034(17) 0.0072(17) -0.0018(17)
C63 0.025(2) 0.029(2) 0.031(2) 0.0014(17) 0.0075(16) 0.0019(16)
C64 0.037(2) 0.033(2) 0.034(2) -0.0004(19) 0.0141(19) 0.0020(19)
C65 0.036(2) 0.041(3) 0.034(2) -0.009(2) 0.0123(19) -0.004(2)
C66 0.026(2) 0.035(2) 0.045(3) -0.011(2) 0.0040(19) -0.0030(18)
C67 0.031(2) 0.028(2) 0.050(3) -0.002(2) 0.005(2) -0.0013(18)
C68 0.027(2) 0.031(2) 0.036(2) 0.0025(18) 0.0061(18) 0.0008(17)
B1 0.058(4) 0.038(3) 0.040(3) -0.005(2) 0.015(3) 0.004(3)
F1 0.071(3) 0.089(3) 0.120(4) -0.007(3) 0.045(3) -0.015(2)
F2 0.089(3) 0.096(3) 0.0368(17) -0.0117(18) -0.0008(17) 0.046(2)
F3 0.100(3) 0.0416(19) 0.061(2) -0.0136(16) 0.004(2) 0.0157(18)
F4 0.0598(19) 0.0333(15) 0.0435(16) 0.0032(12) 0.0097(14) 0.0025(13)
B2 0.034(3) 0.044(3) 0.033(3) -0.014(2) 0.012(2) -0.010(2)
F5 0.0351(15) 0.0612(19) 0.0393(15) 0.0043(14) 0.0017(12) -0.0116(14)
F6 0.087(2) 0.0395(17) 0.0491(18) -0.0218(14) 0.0313(17) -0.0124(16)
F7 0.0329(13) 0.0397(15) 0.0317(13) -0.0041(11) 0.0027(11) -0.0051(11)
F8 0.0387(15) 0.0409(15) 0.0433(15) -0.0057(12) 0.0154(12) -0.0104(12)

loop_
_atom_type_symbol
_atom_type_description
_atom_type_scat_dispersion_real
_atom_type_scat_dispersion_imag
_atom_type_scat_source
C C 0.0033 0.0016 'International Tables Vol C Tables 4.2.6.8 and 6.1.1.4'
H H 0.0000 0.0000 'International Tables Vol C Tables 4.2.6.8 and 6.1.1.4'
B B 0.0013 0.0007 'International Tables Vol C Tables 4.2.6.8 and 6.1.1.4'
F F 0.0171 0.0103 'International Tables Vol C Tables 4.2.6.8 and 6.1.1.4'
Pd Pd -0.9988 1.0072 'International Tables Vol C Tables 4.2.6.8 and 6.1.1.4'
Sb Sb -0.5866 1.5461 'International Tables Vol C Tables 4.2.6.8 and 6.1.1.4'

loop_
_geom_angle_atom_site_label_1
_geom_angle_atom_site_label_2
_geom_angle_atom_site_label_3
_geom_angle
_geom_angle_site_symmetry_1
_geom_angle_site_symmetry_3
_geom_angle_publ_flag
Pd1 Sb1 C15 118.37(11) . . ?
Pd1 Sb1 C21 114.33(10) . . ?
Pd1 Sb1 C27 113.88(11) . . ?
C15 Sb1 C21 103.53(15) . . ?
C15 Sb1 C27 103.76(16) . . ?
C21 Sb1 C27 100.89(15) . . ?
Pd3 Sb2 C33 114.68(11) . . ?
Pd3 Sb2 C39 112.69(11) . . ?
Pd3 Sb2 C45 115.07(11) . . ?
C33 Sb2 C39 102.04(16) . . ?
C33 Sb2 C45 106.55(16) . . ?
C39 Sb2 C45 104.52(16) . . ?
Pd2 Sb3 C51 115.73(11) . . ?
Pd2 Sb3 C57 121.74(11) . . ?
Pd2 Sb3 C63 114.28(11) . . ?
C51 Sb3 C57 101.85(15) . . ?
C51 Sb3 C63 99.93(16) . . ?
C57 Sb3 C63 100.01(16) . . ?
Sb1 Pd1 Pd2 144.669(15) . . ?
Sb1 Pd1 Pd3 155.285(15) . . ?
Sb1 Pd1 C1 89.62(13) . . ?
Sb1 Pd1 C2 108.02(13) . . ?
Sb1 Pd1 C7 98.60(11) . . ?
Sb1 Pd1 C8 92.04(11) . . ?
Sb1 Pd1 C9 103.22(11) . . ?
Pd2 Pd1 Pd3 60.033(11) . . ?
Pd2 Pd1 C1 92.37(14) . . ?
Pd2 Pd1 C2 91.80(12) . . ?
Pd2 Pd1 C7 65.97(13) . . ?
Pd2 Pd1 C8 82.17(11) . . ?
Pd2 Pd1 C9 92.64(11) . . ?
Pd3 Pd1 C1 87.90(16) . . ?
Pd3 Pd1 C2 60.02(14) . . ?
Pd3 Pd1 C7 93.21(11) . . ?
Pd3 Pd1 C8 93.53(11) . . ?
Pd3 Pd1 C9 68.84(11) . . ?
C1 Pd1 C2 32.7(2) . . ?
C1 Pd1 C7 34.6(2) . . ?
C1 Pd1 C8 172.7(2) . . ?
C1 Pd1 C9 149.5(2) . . ?
C2 Pd1 C7 59.86(17) . . ?
C2 Pd1 C8 151.62(19) . . ?
C2 Pd1 C9 116.99(18) . . ?
C7 Pd1 C8 138.14(18) . . ?
C7 Pd1 C9 157.51(16) . . ?
C8 Pd1 C9 36.47(16) . . ?
Sb3 Pd2 Pd1 143.597(15) . . ?
Sb3 Pd2 Pd3 156.570(15) . . ?
Sb3 Pd2 C5 96.50(12) . . ?
Sb3 Pd2 C6 89.66(13) . . ?
Sb3 Pd2 C12 105.81(10) . . ?
Sb3 Pd2 C13 90.28(11) . . ?
Sb3 Pd2 C14 103.29(9) . . ?
Pd1 Pd2 Pd3 59.491(11) . . ?
Pd1 Pd2 C5 94.46(11) . . ?
Pd1 Pd2 C6 78.23(15) . . ?
Pd1 Pd2 C12 95.90(10) . . ?
Pd1 Pd2 C13 90.49(11) . . ?
Pd1 Pd2 C14 62.36(9) . . ?
Pd3 Pd2 C5 72.95(12) . . ?
Pd3 Pd2 C6 93.72(12) . . ?
Pd3 Pd2 C12 66.71(10) . . ?
Pd3 Pd2 C13 94.01(11) . . ?
Pd3 Pd2 C14 92.42(9) . . ?
C5 Pd2 C6 37.78(18) . . ?
C5 Pd2 C12 124.82(16) . . ?
C5 Pd2 C13 160.93(17) . . ?
C5 Pd2 C14 156.77(14) . . ?
C6 Pd2 C12 159.42(16) . . ?
C6 Pd2 C13 160.62(18) . . ?
C6 Pd2 C14 129.33(18) . . ?
C12 Pd2 C13 36.18(15) . . ?
C12 Pd2 C14 61.01(13) . . ?
C13 Pd2 C14 32.52(14) . . ?
Sb2 Pd3 Pd1 145.718(15) . . ?
Sb2 Pd3 Pd2 153.794(15) . . ?
Sb2 Pd3 C3 88.69(13) . . ?
Sb2 Pd3 C4 98.95(11) . . ?
Sb2 Pd3 C10 94.96(11) . . ?
Sb2 Pd3 C11 95.50(11) . . ?
Pd1 Pd3 Pd2 60.476(10) . . ?
Pd1 Pd3 C3 84.85(16) . . ?
Pd1 Pd3 C4 95.54(11) . . ?
Pd1 Pd3 C10 75.85(12) . . ?
Pd1 Pd3 C11 96.47(11) . . ?
Pd2 Pd3 C3 95.11(12) . . ?
Pd2 Pd3 C4 70.67(12) . . ?
Pd2 Pd3 C10 94.22(11) . . ?
Pd2 Pd3 C11 77.25(12) . . ?
C3 Pd3 C4 36.33(18) . . ?
C3 Pd3 C10 150.8(2) . . ?
C3 Pd3 C11 170.18(19) . . ?
C4 Pd3 C10 164.88(16) . . ?
C4 Pd3 C11 133.93(17) . . ?
C10 Pd3 C11 37.79(16) . . ?
Pd1 C1 H1 96.6 . . ?
Pd1 C1 C2 89.9(3) . . ?
Pd1 C1 C7 84.3(3) . . ?
H1 C1 C2 115.9 . . ?
H1 C1 C7 115.9 . . ?
C2 C1 C7 128.3(5) . . ?
Pd1 C2 C1 57.4(3) . . ?
Pd1 C2 H2 101.0 . . ?
Pd1 C2 C3 111.9(3) . . ?
C1 C2 H2 115.6 . . ?
C1 C2 C3 128.9(5) . . ?
H2 C2 C3 115.6 . . ?
Pd3 C3 C2 96.2(3) . . ?
Pd3 C3 H3 97.4 . . ?
Pd3 C3 C4 77.3(3) . . ?
C2 C3 H3 115.8 . . ?
C2 C3 C4 128.4(5) . . ?
H3 C3 C4 115.8 . . ?
Pd3 C4 C3 66.3(2) . . ?
Pd3 C4 H4 96.6 . . ?
Pd3 C4 C5 107.6(3) . . ?
C3 C4 H4 115.5 . . ?
C3 C4 C5 129.0(4) . . ?
H4 C4 C5 115.5 . . ?
Pd2 C5 C4 108.6(3) . . ?
Pd2 C5 H5 91.7 . . ?
Pd2 C5 C6 69.9(2) . . ?
C4 C5 H5 116.1 . . ?
C4 C5 C6 127.8(4) . . ?
H5 C5 C6 116.1 . . ?
Pd2 C6 C5 72.4(2) . . ?
Pd2 C6 H6 92.5 . . ?
Pd2 C6 C7 105.4(3) . . ?
C5 C6 H6 115.7 . . ?
C5 C6 C7 128.7(4) . . ?
H6 C6 C7 115.7 . . ?
Pd1 C7 C1 61.1(3) . . ?
Pd1 C7 C6 108.0(3) . . ?
Pd1 C7 H7 101.5 . . ?
C1 C7 C6 128.2(5) . . ?
C1 C7 H7 115.9 . . ?
C6 C7 H7 115.9 . . ?
Pd1 C8 H8 92.7 . . ?
Pd1 C8 C9 76.8(2) . . ?
Pd1 C8 C14 100.7(3) . . ?
H8 C8 C9 116.0 . . ?
H8 C8 C14 116.0 . . ?
C9 C8 C14 128.0(4) . . ?
Pd1 C9 C8 66.7(2) . . ?
Pd1 C9 H9 92.9 . . ?
Pd1 C9 C10 110.6(3) . . ?
C8 C9 H9 115.6 . . ?
C8 C9 C10 128.8(4) . . ?
H9 C9 C10 115.6 . . ?
Pd3 C10 C9 104.3(3) . . ?
Pd3 C10 H10 96.3 . . ?
Pd3 C10 C11 69.9(2) . . ?
C9 C10 H10 116.0 . . ?
C9 C10 C11 128.0(4) . . ?
H10 C10 C11 116.0 . . ?
Pd3 C11 C10 72.3(2) . . ?
Pd3 C11 H11 94.6 . . ?
Pd3 C11 C12 103.6(3) . . ?
C10 C11 H11 115.8 . . ?
C10 C11 C12 128.4(4) . . ?
H11 C11 C12 115.8 . . ?
Pd2 C12 C11 110.3(3) . . ?
Pd2 C12 H12 96.1 . . ?
Pd2 C12 C13 64.0(2) . . ?
C11 C12 H12 115.8 . . ?
C11 C12 C13 128.4(4) . . ?
H12 C12 C13 115.8 . . ?
Pd2 C13 C12 79.9(2) . . ?
Pd2 C13 H13 100.1 . . ?
Pd2 C13 C14 91.2(3) . . ?
C12 C13 H13 116.2 . . ?
C12 C13 C14 127.7(4) . . ?
H13 C13 C14 116.2 . . ?
Pd2 C14 C8 108.0(3) . . ?
Pd2 C14 C13 56.2(2) . . ?
Pd2 C14 H14 106.8 . . ?
C8 C14 C13 129.8(4) . . ?
C8 C14 H14 115.1 . . ?
C13 C14 H14 115.1 . . ?
Sb1 C15 C16 119.4(3) . . ?
Sb1 C15 C20 121.9(3) . . ?
C16 C15 C20 118.5(4) . . ?
C15 C16 H16 119.6 . . ?
C15 C16 C17 120.8(5) . . ?
H16 C16 C17 119.6 . . ?
C16 C17 H17 119.8 . . ?
C16 C17 C18 120.3(5) . . ?
H17 C17 C18 119.8 . . ?
C17 C18 H18 120.1 . . ?
C17 C18 C19 119.8(4) . . ?
H18 C18 C19 120.1 . . ?
C18 C19 H19 120.1 . . ?
C18 C19 C20 119.9(4) . . ?
H19 C19 C20 120.1 . . ?
C15 C20 C19 120.6(4) . . ?
C15 C20 H20 119.7 . . ?
C19 C20 H20 119.7 . . ?
Sb1 C21 C22 122.7(3) . . ?
Sb1 C21 C26 117.8(3) . . ?
C22 C21 C26 119.4(4) . . ?
C21 C22 H22 119.9 . . ?
C21 C22 C23 120.1(4) . . ?
H22 C22 C23 119.9 . . ?
C22 C23 H23 119.7 . . ?
C22 C23 C24 120.7(4) . . ?
H23 C23 C24 119.7 . . ?
C23 C24 H24 120.2 . . ?
C23 C24 C25 119.6(4) . . ?
H24 C24 C25 120.2 . . ?
C24 C25 H25 120.0 . . ?
C24 C25 C26 120.1(4) . . ?
H25 C25 C26 120.0 . . ?
C21 C26 C25 120.2(4) . . ?
C21 C26 H26 119.9 . . ?
C25 C26 H26 119.9 . . ?
Sb1 C27 C28 115.5(3) . . ?
Sb1 C27 C32 125.2(3) . . ?
C28 C27 C32 119.3(4) . . ?
C27 C28 H28 120.2 . . ?
C27 C28 C29 119.6(5) . . ?
H28 C28 C29 120.2 . . ?
C28 C29 H29 119.6 . . ?
C28 C29 C30 120.9(5) . . ?
H29 C29 C30 119.6 . . ?
C29 C30 H30 120.4 . . ?
C29 C30 C31 119.3(5) . . ?
H30 C30 C31 120.4 . . ?
C30 C31 H31 119.3 . . ?
C30 C31 C32 121.4(5) . . ?
H31 C31 C32 119.3 . . ?
C27 C32 C31 119.6(5) . . ?
C27 C32 H32 120.2 . . ?
C31 C32 H32 120.2 . . ?
Sb2 C33 C34 117.3(3) . . ?
Sb2 C33 C38 123.0(3) . . ?
C34 C33 C38 119.7(4) . . ?
C33 C34 H34 119.7 . . ?
C33 C34 C35 120.6(4) . . ?
H34 C34 C35 119.7 . . ?
C34 C35 H35 120.3 . . ?
C34 C35 C36 119.5(4) . . ?
H35 C35 C36 120.3 . . ?
C35 C36 H36 119.8 . . ?
C35 C36 C37 120.5(4) . . ?
H36 C36 C37 119.8 . . ?
C36 C37 H37 120.1 . . ?
C36 C37 C38 119.8(4) . . ?
H37 C37 C38 120.1 . . ?
C33 C38 C37 119.9(4) . . ?
C33 C38 H38 120.0 . . ?
C37 C38 H38 120.0 . . ?
Sb2 C39 C40 121.1(3) . . ?
Sb2 C39 C44 119.0(3) . . ?
C40 C39 C44 119.7(4) . . ?
C39 C40 H40 120.1 . . ?
C39 C40 C41 119.8(5) . . ?
H40 C40 C41 120.1 . . ?
C40 C41 H41 119.8 . . ?
C40 C41 C42 120.3(5) . . ?
H41 C41 C42 119.8 . . ?
C41 C42 H42 120.1 . . ?
C41 C42 C43 119.7(4) . . ?
H42 C42 C43 120.1 . . ?
C42 C43 H43 119.6 . . ?
C42 C43 C44 120.7(4) . . ?
H43 C43 C44 119.6 . . ?
C39 C44 C43 119.7(4) . . ?
C39 C44 H44 120.2 . . ?
C43 C44 H44 120.2 . . ?
Sb2 C45 C46 121.7(3) . . ?
Sb2 C45 C50 118.5(3) . . ?
C46 C45 C50 119.5(4) . . ?
C45 C46 H46 120.5 . . ?
C45 C46 C47 119.0(4) . . ?
H46 C46 C47 120.5 . . ?
C46 C47 H47 119.5 . . ?
C46 C47 C48 120.9(4) . . ?
H47 C47 C48 119.5 . . ?
C47 C48 H48 120.1 . . ?
C47 C48 C49 119.8(4) . . ?
H48 C48 C49 120.1 . . ?
C48 C49 H49 119.9 . . ?
C48 C49 C50 120.2(4) . . ?
H49 C49 C50 119.9 . . ?
C45 C50 C49 120.6(4) . . ?
C45 C50 H50 119.7 . . ?
C49 C50 H50 119.7 . . ?
Sb3 C51 C52 119.5(3) . . ?
Sb3 C51 C56 121.9(3) . . ?
C52 C51 C56 118.5(4) . . ?
C51 C52 H52 119.8 . . ?
C51 C52 C53 120.4(4) . . ?
H52 C52 C53 119.8 . . ?
C52 C53 H53 119.9 . . ?
C52 C53 C54 120.2(4) . . ?
H53 C53 C54 119.9 . . ?
C53 C54 H54 119.9 . . ?
C53 C54 C55 120.1(4) . . ?
H54 C54 C55 119.9 . . ?
C54 C55 H55 120.2 . . ?
C54 C55 C56 119.6(4) . . ?
H55 C55 C56 120.2 . . ?
C51 C56 C55 121.1(4) . . ?
C51 C56 H56 119.4 . . ?
C55 C56 H56 119.4 . . ?
Sb3 C57 C58 121.1(3) . . ?
Sb3 C57 C62 119.0(3) . . ?
C58 C57 C62 119.9(4) . . ?
C57 C58 H58 120.2 . . ?
C57 C58 C59 119.6(4) . . ?
H58 C58 C59 120.2 . . ?
C58 C59 H59 119.9 . . ?
C58 C59 C60 120.1(4) . . ?
H59 C59 C60 119.9 . . ?
C59 C60 H60 120.0 . . ?
C59 C60 C61 120.0(4) . . ?
H60 C60 C61 120.0 . . ?
C60 C61 H61 119.9 . . ?
C60 C61 C62 120.2(4) . . ?
H61 C61 C62 119.9 . . ?
C57 C62 C61 120.1(4) . . ?
C57 C62 H62 120.0 . . ?
C61 C62 H62 120.0 . . ?
Sb3 C63 C64 120.3(3) . . ?
Sb3 C63 C68 121.0(3) . . ?
C64 C63 C68 118.7(4) . . ?
C63 C64 H64 119.7 . . ?
C63 C64 C65 120.7(4) . . ?
H64 C64 C65 119.7 . . ?
C64 C65 H65 119.9 . . ?
C64 C65 C66 120.3(4) . . ?
H65 C65 C66 119.9 . . ?
C65 C66 H66 119.8 . . ?
C65 C66 C67 120.4(4) . . ?
H66 C66 C67 119.8 . . ?
C66 C67 H67 120.4 . . ?
C66 C67 C68 119.1(4) . . ?
H67 C67 C68 120.4 . . ?
C63 C68 C67 120.8(4) . . ?
C63 C68 H68 119.6 . . ?
C67 C68 H68 119.6 . . ?
F1 B1 F2 114.5(6) . . ?
F1 B1 F3 107.9(5) . . ?
F1 B1 F4 109.7(5) . . ?
F2 B1 F3 106.7(5) . . ?
F2 B1 F4 109.6(4) . . ?
F3 B1 F4 108.2(5) . . ?
F5 B2 F6 109.4(4) . . ?
F5 B2 F7 109.8(4) . . ?
F5 B2 F8 108.5(4) . . ?
F6 B2 F7 109.1(5) . . ?
F6 B2 F8 108.8(4) . . ?
F7 B2 F8 111.1(4) . . ?

loop_
_geom_bond_atom_site_label_1
_geom_bond_atom_site_label_2
_geom_bond_distance
_geom_bond_site_symmetry_2
_geom_bond_publ_flag
Sb1 Pd1 2.6062(4) . ?
Sb1 C15 2.133(4) . ?
Sb1 C21 2.138(4) . ?
Sb1 C27 2.127(4) . ?
Sb2 Pd3 2.6060(4) . ?
Sb2 C33 2.132(4) . ?
Sb2 C39 2.141(4) . ?
Sb2 C45 2.122(4) . ?
Sb3 Pd2 2.6121(4) . ?
Sb3 C51 2.141(4) . ?
Sb3 C57 2.125(4) . ?
Sb3 C63 2.118(4) . ?
Pd1 Pd2 2.8170(4) . ?
Pd1 Pd3 2.7892(4) . ?
Pd1 C1 2.176(5) . ?
Pd1 C2 2.583(6) . ?
Pd1 C7 2.474(5) . ?
Pd1 C8 2.190(4) . ?
Pd1 C9 2.321(4) . ?
Pd2 Pd3 2.8046(5) . ?
Pd2 C5 2.223(4) . ?
Pd2 C6 2.190(4) . ?
Pd2 C12 2.376(4) . ?
Pd2 C13 2.169(4) . ?
Pd2 C14 2.609(4) . ?
Pd3 C3 2.154(4) . ?
Pd3 C4 2.294(4) . ?
Pd3 C10 2.223(4) . ?
Pd3 C11 2.192(4) . ?
C1 H1 0.950 . ?
C1 C2 1.396(9) . ?
C1 C7 1.410(9) . ?
C2 H2 0.950 . ?
C2 C3 1.401(8) . ?
C3 H3 0.950 . ?
C3 C4 1.393(7) . ?
C4 H4 0.950 . ?
C4 C5 1.397(7) . ?
C5 H5 0.950 . ?
C5 C6 1.429(7) . ?
C6 H6 0.950 . ?
C6 C7 1.399(8) . ?
C7 H7 0.950 . ?
C8 H8 0.950 . ?
C8 C9 1.417(6) . ?
C8 C14 1.406(6) . ?
C9 H9 0.950 . ?
C9 C10 1.412(6) . ?
C10 H10 0.950 . ?
C10 C11 1.430(6) . ?
C11 H11 0.950 . ?
C11 C12 1.410(6) . ?
C12 H12 0.950 . ?
C12 C13 1.425(6) . ?
C13 H13 0.950 . ?
C13 C14 1.403(6) . ?
C14 H14 0.950 . ?
C15 C16 1.388(6) . ?
C15 C20 1.390(6) . ?
C16 H16 0.950 . ?
C16 C17 1.380(7) . ?
C17 H17 0.950 . ?
C17 C18 1.372(7) . ?
C18 H18 0.950 . ?
C18 C19 1.386(7) . ?
C19 H19 0.950 . ?
C19 C20 1.386(6) . ?
C20 H20 0.950 . ?
C21 C22 1.387(6) . ?
C21 C26 1.392(6) . ?
C22 H22 0.950 . ?
C22 C23 1.391(6) . ?
C23 H23 0.950 . ?
C23 C24 1.381(6) . ?
C24 H24 0.950 . ?
C24 C25 1.387(6) . ?
C25 H25 0.950 . ?
C25 C26 1.395(6) . ?
C26 H26 0.950 . ?
C27 C28 1.403(6) . ?
C27 C32 1.394(6) . ?
C28 H28 0.950 . ?
C28 C29 1.389(7) . ?
C29 H29 0.950 . ?
C29 C30 1.382(8) . ?
C30 H30 0.950 . ?
C30 C31 1.373(8) . ?
C31 H31 0.950 . ?
C31 C32 1.388(6) . ?
C32 H32 0.950 . ?
C33 C34 1.387(6) . ?
C33 C38 1.397(6) . ?
C34 H34 0.950 . ?
C34 C35 1.389(6) . ?
C35 H35 0.950 . ?
C35 C36 1.394(6) . ?
C36 H36 0.950 . ?
C36 C37 1.386(6) . ?
C37 H37 0.950 . ?
C37 C38 1.394(6) . ?
C38 H38 0.950 . ?
C39 C40 1.383(6) . ?
C39 C44 1.397(6) . ?
C40 H40 0.950 . ?
C40 C41 1.398(7) . ?
C41 H41 0.950 . ?
C41 C42 1.386(7) . ?
C42 H42 0.950 . ?
C42 C43 1.371(7) . ?
C43 H43 0.950 . ?
C43 C44 1.393(7) . ?
C44 H44 0.950 . ?
C45 C46 1.402(6) . ?
C45 C50 1.394(6) . ?
C46 H46 0.950 . ?
C46 C47 1.394(6) . ?
C47 H47 0.950 . ?
C47 C48 1.386(6) . ?
C48 H48 0.950 . ?
C48 C49 1.380(6) . ?
C49 H49 0.950 . ?
C49 C50 1.383(6) . ?
C50 H50 0.950 . ?
C51 C52 1.399(6) . ?
C51 C56 1.389(6) . ?
C52 H52 0.950 . ?
C52 C53 1.390(6) . ?
C53 H53 0.950 . ?
C53 C54 1.383(6) . ?
C54 H54 0.950 . ?
C54 C55 1.384(7) . ?
C55 H55 0.950 . ?
C55 C56 1.393(6) . ?
C56 H56 0.950 . ?
C57 C58 1.394(6) . ?
C57 C62 1.395(6) . ?
C58 H58 0.950 . ?
C58 C59 1.402(6) . ?
C59 H59 0.950 . ?
C59 C60 1.385(6) . ?
C60 H60 0.950 . ?
C60 C61 1.393(6) . ?
C61 H61 0.950 . ?
C61 C62 1.386(6) . ?
C62 H62 0.950 . ?
C63 C64 1.394(6) . ?
C63 C68 1.391(6) . ?
C64 H64 0.950 . ?
C64 C65 1.388(6) . ?
C65 H65 0.950 . ?
C65 C66 1.368(7) . ?
C66 H66 0.950 . ?
C66 C67 1.397(7) . ?
C67 H67 0.950 . ?
C67 C68 1.397(6) . ?
C68 H68 0.950 . ?
B1 F1 1.357(7) . ?
B1 F2 1.387(7) . ?
B1 F3 1.399(7) . ?
B1 F4 1.388(7) . ?
B2 F5 1.399(6) . ?
B2 F6 1.396(6) . ?
B2 F7 1.394(6) . ?
B2 F8 1.391(6) . ?

loop_
_geom_torsion_atom_site_label_1
_geom_torsion_atom_site_label_2
_geom_torsion_atom_site_label_3
_geom_torsion_atom_site_label_4
_geom_torsion
_geom_torsion_site_symmetry_1
_geom_torsion_site_symmetry_2
_geom_torsion_site_symmetry_3
_geom_torsion_site_symmetry_4
_geom_torsion_publ_flag
C15 Sb1 Pd1 Pd2 122.72(13) . . . . ?
C15 Sb1 Pd1 Pd3 -54.99(13) . . . . ?
C15 Sb1 Pd1 C1 29.2(2) . . . . ?
C15 Sb1 Pd1 C2 1.65(18) . . . . ?
C15 Sb1 Pd1 C7 62.65(19) . . . . ?
C15 Sb1 Pd1 C8 -157.97(18) . . . . ?
C15 Sb1 Pd1 C9 -122.87(17) . . . . ?
C21 Sb1 Pd1 Pd2 -114.87(12) . . . . ?
C21 Sb1 Pd1 Pd3 67.42(12) . . . . ?
C21 Sb1 Pd1 C1 151.6(2) . . . . ?
C21 Sb1 Pd1 C2 124.06(18) . . . . ?
C21 Sb1 Pd1 C7 -174.94(18) . . . . ?
C21 Sb1 Pd1 C8 -35.56(17) . . . . ?
C21 Sb1 Pd1 C9 -0.46(16) . . . . ?
C27 Sb1 Pd1 Pd2 0.40(13) . . . . ?
C27 Sb1 Pd1 Pd3 -177.31(13) . . . . ?
C27 Sb1 Pd1 C1 -93.2(2) . . . . ?
C27 Sb1 Pd1 C2 -120.67(18) . . . . ?
C27 Sb1 Pd1 C7 -59.66(19) . . . . ?
C27 Sb1 Pd1 C8 79.72(17) . . . . ?
C27 Sb1 Pd1 C9 114.81(17) . . . . ?
C51 Sb3 Pd2 Pd1 -107.59(12) . . . . ?
C51 Sb3 Pd2 Pd3 60.41(13) . . . . ?
C51 Sb3 Pd2 C5 -0.95(17) . . . . ?
C51 Sb3 Pd2 C6 -38.18(19) . . . . ?
C51 Sb3 Pd2 C12 128.07(16) . . . . ?
C51 Sb3 Pd2 C13 161.20(17) . . . . ?
C51 Sb3 Pd2 C14 -168.71(15) . . . . ?
C57 Sb3 Pd2 Pd1 127.93(14) . . . . ?
C57 Sb3 Pd2 Pd3 -64.06(14) . . . . ?
C57 Sb3 Pd2 C5 -125.42(18) . . . . ?
C57 Sb3 Pd2 C6 -162.7(2) . . . . ?
C57 Sb3 Pd2 C12 3.60(17) . . . . ?
C57 Sb3 Pd2 C13 36.72(18) . . . . ?
C57 Sb3 Pd2 C14 66.81(17) . . . . ?
C63 Sb3 Pd2 Pd1 7.71(12) . . . . ?
C63 Sb3 Pd2 Pd3 175.72(12) . . . . ?
C63 Sb3 Pd2 C5 114.35(17) . . . . ?
C63 Sb3 Pd2 C6 77.12(19) . . . . ?
C63 Sb3 Pd2 C12 -116.62(16) . . . . ?
C63 Sb3 Pd2 C13 -83.50(17) . . . . ?
C63 Sb3 Pd2 C14 -53.41(15) . . . . ?
Sb1 Pd1 Pd2 Sb3 -4.40(4) . . . . ?
Sb1 Pd1 Pd2 Pd3 -178.89(3) . . . . ?
Sb1 Pd1 Pd2 C5 -111.69(13) . . . . ?
Sb1 Pd1 Pd2 C6 -77.38(13) . . . . ?
Sb1 Pd1 Pd2 C12 122.59(10) . . . . ?
Sb1 Pd1 Pd2 C13 86.74(11) . . . . ?
Sb1 Pd1 Pd2 C14 69.76(11) . . . . ?
Pd3 Pd1 Pd2 Sb3 174.50(3) . . . . ?
Pd3 Pd1 Pd2 C5 67.21(13) . . . . ?
Pd3 Pd1 Pd2 C6 101.52(13) . . . . ?
Pd3 Pd1 Pd2 C12 -58.52(10) . . . . ?
Pd3 Pd1 Pd2 C13 -94.36(11) . . . . ?
Pd3 Pd1 Pd2 C14 -111.35(10) . . . . ?
C1 Pd1 Pd2 Sb3 88.29(19) . . . . ?
C1 Pd1 Pd2 Pd3 -86.20(19) . . . . ?
C1 Pd1 Pd2 C5 -19.0(2) . . . . ?
C1 Pd1 Pd2 C6 15.3(2) . . . . ?
C1 Pd1 Pd2 C12 -144.7(2) . . . . ?
C1 Pd1 Pd2 C13 179.4(2) . . . . ?
C1 Pd1 Pd2 C14 162.5(2) . . . . ?
C2 Pd1 Pd2 Sb3 121.02(14) . . . . ?
C2 Pd1 Pd2 Pd3 -53.47(14) . . . . ?
C2 Pd1 Pd2 C5 13.74(19) . . . . ?
C2 Pd1 Pd2 C6 48.04(19) . . . . ?
C2 Pd1 Pd2 C12 -111.99(17) . . . . ?
C2 Pd1 Pd2 C13 -147.83(18) . . . . ?
C2 Pd1 Pd2 C14 -164.82(17) . . . . ?
C7 Pd1 Pd2 Sb3 65.35(13) . . . . ?
C7 Pd1 Pd2 Pd3 -109.14(13) . . . . ?
C7 Pd1 Pd2 C5 -41.93(18) . . . . ?
C7 Pd1 Pd2 C6 -7.63(18) . . . . ?
C7 Pd1 Pd2 C12 -167.66(16) . . . . ?
C7 Pd1 Pd2 C13 156.50(17) . . . . ?
C7 Pd1 Pd2 C14 139.51(16) . . . . ?
C8 Pd1 Pd2 Sb3 -86.82(12) . . . . ?
C8 Pd1 Pd2 Pd3 98.68(12) . . . . ?
C8 Pd1 Pd2 C5 165.89(17) . . . . ?
C8 Pd1 Pd2 C6 -159.80(17) . . . . ?
C8 Pd1 Pd2 C12 40.17(16) . . . . ?
C8 Pd1 Pd2 C13 4.32(16) . . . . ?
C8 Pd1 Pd2 C14 -12.66(16) . . . . ?
C9 Pd1 Pd2 Sb3 -121.85(11) . . . . ?
C9 Pd1 Pd2 Pd3 63.66(11) . . . . ?
C9 Pd1 Pd2 C5 130.87(17) . . . . ?
C9 Pd1 Pd2 C6 165.17(17) . . . . ?
C9 Pd1 Pd2 C12 5.14(15) . . . . ?
C9 Pd1 Pd2 C13 -30.70(16) . . . . ?
C9 Pd1 Pd2 C14 -47.69(15) . . . . ?
C33 Sb2 Pd3 Pd1 1.25(13) . . . . ?
C33 Sb2 Pd3 Pd2 -176.58(12) . . . . ?
C33 Sb2 Pd3 C3 -77.6(2) . . . . ?
C33 Sb2 Pd3 C4 -112.62(17) . . . . ?
C33 Sb2 Pd3 C10 73.30(17) . . . . ?
C33 Sb2 Pd3 C11 111.26(17) . . . . ?
C39 Sb2 Pd3 Pd1 117.42(13) . . . . ?
C39 Sb2 Pd3 Pd2 -60.41(13) . . . . ?
C39 Sb2 Pd3 C3 38.5(2) . . . . ?
C39 Sb2 Pd3 C4 3.55(17) . . . . ?
C39 Sb2 Pd3 C10 -170.53(17) . . . . ?
C39 Sb2 Pd3 C11 -132.57(18) . . . . ?
C45 Sb2 Pd3 Pd1 -122.88(13) . . . . ?
C45 Sb2 Pd3 Pd2 59.29(13) . . . . ?
C45 Sb2 Pd3 C3 158.2(2) . . . . ?
C45 Sb2 Pd3 C4 123.25(17) . . . . ?
C45 Sb2 Pd3 C10 -50.82(17) . . . . ?
C45 Sb2 Pd3 C11 -12.87(18) . . . . ?
Sb1 Pd1 Pd3 Sb2 -0.43(5) . . . . ?
Sb1 Pd1 Pd3 Pd2 178.47(4) . . . . ?
Sb1 Pd1 Pd3 C3 79.62(14) . . . . ?
Sb1 Pd1 Pd3 C4 114.40(13) . . . . ?
Sb1 Pd1 Pd3 C10 -78.23(12) . . . . ?
Sb1 Pd1 Pd3 C11 -110.16(13) . . . . ?
Pd2 Pd1 Pd3 Sb2 -178.90(3) . . . . ?
Pd2 Pd1 Pd3 C3 -98.85(14) . . . . ?
Pd2 Pd1 Pd3 C4 -64.07(12) . . . . ?
Pd2 Pd1 Pd3 C10 103.30(12) . . . . ?
Pd2 Pd1 Pd3 C11 71.37(13) . . . . ?
C1 Pd1 Pd3 Sb2 -84.94(18) . . . . ?
C1 Pd1 Pd3 Pd2 93.96(18) . . . . ?
C1 Pd1 Pd3 C3 -4.9(2) . . . . ?
C1 Pd1 Pd3 C4 29.9(2) . . . . ?
C1 Pd1 Pd3 C10 -162.7(2) . . . . ?
C1 Pd1 Pd3 C11 165.3(2) . . . . ?
C2 Pd1 Pd3 Sb2 -66.91(13) . . . . ?
C2 Pd1 Pd3 Pd2 111.99(13) . . . . ?
C2 Pd1 Pd3 C3 13.14(19) . . . . ?
C2 Pd1 Pd3 C4 47.92(18) . . . . ?
C2 Pd1 Pd3 C10 -144.71(17) . . . . ?
C2 Pd1 Pd3 C11 -176.64(18) . . . . ?
C7 Pd1 Pd3 Sb2 -119.11(14) . . . . ?
C7 Pd1 Pd3 Pd2 59.79(14) . . . . ?
C7 Pd1 Pd3 C3 -39.1(2) . . . . ?
C7 Pd1 Pd3 C4 -4.28(19) . . . . ?
C7 Pd1 Pd3 C10 163.09(18) . . . . ?
C7 Pd1 Pd3 C11 131.16(19) . . . . ?
C8 Pd1 Pd3 Sb2 102.23(12) . . . . ?
C8 Pd1 Pd3 Pd2 -78.87(12) . . . . ?
C8 Pd1 Pd3 C3 -177.72(18) . . . . ?
C8 Pd1 Pd3 C4 -142.94(17) . . . . ?
C8 Pd1 Pd3 C10 24.43(17) . . . . ?
C8 Pd1 Pd3 C11 -7.50(17) . . . . ?
C9 Pd1 Pd3 Sb2 74.83(11) . . . . ?
C9 Pd1 Pd3 Pd2 -106.27(11) . . . . ?
C9 Pd1 Pd3 C3 154.88(18) . . . . ?
C9 Pd1 Pd3 C4 -170.34(17) . . . . ?
C9 Pd1 Pd3 C10 -2.97(16) . . . . ?
C9 Pd1 Pd3 C11 -34.90(17) . . . . ?
Sb3 Pd2 Pd3 Sb2 6.83(6) . . . . ?
Sb3 Pd2 Pd3 Pd1 -171.77(4) . . . . ?
Sb3 Pd2 Pd3 C3 -90.64(17) . . . . ?
Sb3 Pd2 Pd3 C4 -63.32(12) . . . . ?
Sb3 Pd2 Pd3 C10 117.10(12) . . . . ?
Sb3 Pd2 Pd3 C11 83.11(13) . . . . ?
Pd1 Pd2 Pd3 Sb2 178.60(3) . . . . ?
Pd1 Pd2 Pd3 C3 81.13(17) . . . . ?
Pd1 Pd2 Pd3 C4 108.44(12) . . . . ?
Pd1 Pd2 Pd3 C10 -71.13(12) . . . . ?
Pd1 Pd2 Pd3 C11 -105.12(12) . . . . ?
C5 Pd2 Pd3 Sb2 72.63(12) . . . . ?
C5 Pd2 Pd3 Pd1 -105.97(12) . . . . ?
C5 Pd2 Pd3 C3 -24.8(2) . . . . ?
C5 Pd2 Pd3 C4 2.47(17) . . . . ?
C5 Pd2 Pd3 C10 -177.10(17) . . . . ?
C5 Pd2 Pd3 C11 148.91(17) . . . . ?
C6 Pd2 Pd3 Sb2 104.59(15) . . . . ?
C6 Pd2 Pd3 Pd1 -74.01(15) . . . . ?
C6 Pd2 Pd3 C3 7.1(2) . . . . ?
C6 Pd2 Pd3 C4 34.44(19) . . . . ?
C6 Pd2 Pd3 C10 -145.14(19) . . . . ?
C6 Pd2 Pd3 C11 -179.13(19) . . . . ?
C12 Pd2 Pd3 Sb2 -68.85(11) . . . . ?
C12 Pd2 Pd3 Pd1 112.55(11) . . . . ?
C12 Pd2 Pd3 C3 -166.3(2) . . . . ?
C12 Pd2 Pd3 C4 -139.00(16) . . . . ?
C12 Pd2 Pd3 C10 41.43(16) . . . . ?
C12 Pd2 Pd3 C11 7.43(16) . . . . ?
C13 Pd2 Pd3 Sb2 -93.20(12) . . . . ?
C13 Pd2 Pd3 Pd1 88.21(11) . . . . ?
C13 Pd2 Pd3 C3 169.3(2) . . . . ?
C13 Pd2 Pd3 C4 -163.35(16) . . . . ?
C13 Pd2 Pd3 C10 17.08(16) . . . . ?
C13 Pd2 Pd3 C11 -16.91(16) . . . . ?
C14 Pd2 Pd3 Sb2 -125.73(9) . . . . ?
C14 Pd2 Pd3 Pd1 55.67(9) . . . . ?
C14 Pd2 Pd3 C3 136.80(19) . . . . ?
C14 Pd2 Pd3 C4 164.12(15) . . . . ?
C14 Pd2 Pd3 C10 -15.46(15) . . . . ?
C14 Pd2 Pd3 C11 -49.45(15) . . . . ?
Sb1 Pd1 C1 C2 -125.7(3) . . . . ?
Sb1 Pd1 C1 C7 105.8(3) . . . . ?
Pd2 Pd1 C1 C2 89.6(3) . . . . ?
Pd2 Pd1 C1 C7 -38.9(3) . . . . ?
Pd3 Pd1 C1 C2 29.7(3) . . . . ?
Pd3 Pd1 C1 C7 -98.7(3) . . . . ?
C2 Pd1 C1 C7 -128.5(5) . . . . ?
C7 Pd1 C1 C2 128.5(5) . . . . ?
C8 Pd1 C1 C2 131.2(14) . . . . ?
C8 Pd1 C1 C7 2.7(16) . . . . ?
C9 Pd1 C1 C2 -9.6(5) . . . . ?
C9 Pd1 C1 C7 -138.1(4) . . . . ?
Pd1 C1 C2 C3 -93.1(5) . . . . ?
C7 C1 C2 Pd1 82.7(5) . . . . ?
C7 C1 C2 C3 -10.4(9) . . . . ?
Sb1 Pd1 C2 C1 58.7(3) . . . . ?
Sb1 Pd1 C2 C3 -178.3(3) . . . . ?
Pd2 Pd1 C2 C1 -91.6(3) . . . . ?
Pd2 Pd1 C2 C3 31.4(4) . . . . ?
Pd3 Pd1 C2 C1 -145.1(4) . . . . ?
Pd3 Pd1 C2 C3 -22.0(3) . . . . ?
C1 Pd1 C2 C3 123.0(5) . . . . ?
C7 Pd1 C2 C1 -30.9(3) . . . . ?
C7 Pd1 C2 C3 92.1(4) . . . . ?
C8 Pd1 C2 C1 -168.4(4) . . . . ?
C8 Pd1 C2 C3 -45.3(5) . . . . ?
C9 Pd1 C2 C1 174.5(3) . . . . ?
C9 Pd1 C2 C3 -62.4(4) . . . . ?
Pd1 C2 C3 Pd3 25.0(3) . . . . ?
Pd1 C2 C3 C4 -53.6(6) . . . . ?
C1 C2 C3 Pd3 90.1(5) . . . . ?
C1 C2 C3 C4 11.4(8) . . . . ?
Sb2 Pd3 C3 C2 124.9(3) . . . . ?
Sb2 Pd3 C3 C4 -107.1(3) . . . . ?
Pd1 Pd3 C3 C2 -21.4(3) . . . . ?
Pd1 Pd3 C3 C4 106.6(3) . . . . ?
Pd2 Pd3 C3 C2 -81.1(3) . . . . ?
Pd2 Pd3 C3 C4 47.0(3) . . . . ?
C4 Pd3 C3 C2 -128.0(5) . . . . ?
C10 Pd3 C3 C2 27.0(5) . . . . ?
C10 Pd3 C3 C4 155.1(3) . . . . ?
C11 Pd3 C3 C2 -119.6(11) . . . . ?
C11 Pd3 C3 C4 8.4(13) . . . . ?
Pd3 C3 C4 C5 -94.0(4) . . . . ?
C2 C3 C4 Pd3 87.8(5) . . . . ?
C2 C3 C4 C5 -6.2(8) . . . . ?
Sb2 Pd3 C4 C3 75.3(3) . . . . ?
Sb2 Pd3 C4 C5 -159.1(3) . . . . ?
Pd1 Pd3 C4 C3 -73.5(3) . . . . ?
Pd1 Pd3 C4 C5 52.1(3) . . . . ?
Pd2 Pd3 C4 C3 -129.5(3) . . . . ?
Pd2 Pd3 C4 C5 -3.9(3) . . . . ?
C3 Pd3 C4 C5 125.6(5) . . . . ?
C10 Pd3 C4 C3 -127.9(6) . . . . ?
C10 Pd3 C4 C5 -2.3(8) . . . . ?
C11 Pd3 C4 C3 -178.0(3) . . . . ?
C11 Pd3 C4 C5 -52.4(4) . . . . ?
Pd3 C4 C5 Pd2 5.0(3) . . . . ?
Pd3 C4 C5 C6 -73.6(5) . . . . ?
C3 C4 C5 Pd2 78.4(5) . . . . ?
C3 C4 C5 C6 -0.1(7) . . . . ?
Sb3 Pd2 C5 C4 154.5(3) . . . . ?
Sb3 Pd2 C5 C6 -81.0(3) . . . . ?
Pd1 Pd2 C5 C4 -60.2(3) . . . . ?
Pd1 Pd2 C5 C6 64.2(3) . . . . ?
Pd3 Pd2 C5 C4 -4.0(3) . . . . ?
Pd3 Pd2 C5 C6 120.4(3) . . . . ?
C6 Pd2 C5 C4 -124.5(4) . . . . ?
C12 Pd2 C5 C4 40.1(4) . . . . ?
C12 Pd2 C5 C6 164.6(3) . . . . ?
C13 Pd2 C5 C4 44.4(6) . . . . ?
C13 Pd2 C5 C6 168.8(4) . . . . ?
C14 Pd2 C5 C4 -57.0(6) . . . . ?
C14 Pd2 C5 C6 67.5(5) . . . . ?
Pd2 C5 C6 C7 -95.9(5) . . . . ?
C4 C5 C6 Pd2 98.3(4) . . . . ?
C4 C5 C6 C7 2.4(8) . . . . ?
Sb3 Pd2 C6 C5 101.1(3) . . . . ?
Sb3 Pd2 C6 C7 -132.6(3) . . . . ?
Pd1 Pd2 C6 C5 -113.5(3) . . . . ?
Pd1 Pd2 C6 C7 12.8(3) . . . . ?
Pd3 Pd2 C6 C5 -55.7(3) . . . . ?
Pd3 Pd2 C6 C7 70.6(3) . . . . ?
C5 Pd2 C6 C7 126.3(5) . . . . ?
C12 Pd2 C6 C5 -38.3(6) . . . . ?
C12 Pd2 C6 C7 88.0(6) . . . . ?
C13 Pd2 C6 C5 -169.0(4) . . . . ?
C13 Pd2 C6 C7 -42.7(7) . . . . ?
C14 Pd2 C6 C5 -151.9(2) . . . . ?
C14 Pd2 C6 C7 -25.6(4) . . . . ?
Pd2 C6 C7 Pd1 -15.1(4) . . . . ?
Pd2 C6 C7 C1 -82.1(5) . . . . ?
C5 C6 C7 Pd1 64.4(5) . . . . ?
C5 C6 C7 C1 -2.6(8) . . . . ?
Pd1 C1 C7 C6 90.8(5) . . . . ?
C2 C1 C7 Pd1 -85.4(5) . . . . ?
C2 C1 C7 C6 5.5(8) . . . . ?
Sb1 Pd1 C7 C1 -76.6(3) . . . . ?
Sb1 Pd1 C7 C6 159.1(3) . . . . ?
Pd2 Pd1 C7 C1 136.7(3) . . . . ?
Pd2 Pd1 C7 C6 12.3(3) . . . . ?
Pd3 Pd1 C7 C1 81.6(3) . . . . ?
Pd3 Pd1 C7 C6 -42.7(3) . . . . ?
C1 Pd1 C7 C6 -124.3(5) . . . . ?
C2 Pd1 C7 C1 29.3(3) . . . . ?
C2 Pd1 C7 C6 -95.0(4) . . . . ?
C8 Pd1 C7 C1 -179.5(3) . . . . ?
C8 Pd1 C7 C6 56.2(4) . . . . ?
C9 Pd1 C7 C1 117.6(5) . . . . ?
C9 Pd1 C7 C6 -6.7(7) . . . . ?
Sb1 Pd1 C8 C9 109.7(2) . . . . ?
Sb1 Pd1 C8 C14 -123.5(3) . . . . ?
Pd2 Pd1 C8 C9 -105.3(2) . . . . ?
Pd2 Pd1 C8 C14 21.5(3) . . . . ?
Pd3 Pd1 C8 C9 -46.2(2) . . . . ?
Pd3 Pd1 C8 C14 80.6(3) . . . . ?
C1 Pd1 C8 C9 -147.3(14) . . . . ?
C1 Pd1 C8 C14 -20.5(16) . . . . ?
C2 Pd1 C8 C9 -26.1(5) . . . . ?
C2 Pd1 C8 C14 100.7(4) . . . . ?
C7 Pd1 C8 C9 -145.0(3) . . . . ?
C7 Pd1 C8 C14 -18.2(4) . . . . ?
C9 Pd1 C8 C14 126.8(4) . . . . ?
Pd1 C8 C9 C10 98.4(4) . . . . ?
C14 C8 C9 Pd1 -93.4(4) . . . . ?
C14 C8 C9 C10 5.0(7) . . . . ?
Sb1 Pd1 C9 C8 -75.1(2) . . . . ?
Sb1 Pd1 C9 C10 160.3(3) . . . . ?
Pd2 Pd1 C9 C8 73.0(2) . . . . ?
Pd2 Pd1 C9 C10 -51.5(3) . . . . ?
Pd3 Pd1 C9 C8 129.4(3) . . . . ?
Pd3 Pd1 C9 C10 4.9(3) . . . . ?
C1 Pd1 C9 C8 172.2(3) . . . . ?
C1 Pd1 C9 C10 47.7(5) . . . . ?
C2 Pd1 C9 C8 166.4(3) . . . . ?
C2 Pd1 C9 C10 41.9(4) . . . . ?
C7 Pd1 C9 C8 90.4(5) . . . . ?
C7 Pd1 C9 C10 -34.1(6) . . . . ?
C8 Pd1 C9 C10 -124.5(4) . . . . ?
Pd1 C9 C10 Pd3 -5.9(3) . . . . ?
Pd1 C9 C10 C11 69.7(5) . . . . ?
C8 C9 C10 Pd3 -82.0(5) . . . . ?
C8 C9 C10 C11 -6.5(7) . . . . ?
Sb2 Pd3 C10 C9 -141.7(3) . . . . ?
Sb2 Pd3 C10 C11 92.6(2) . . . . ?
Pd1 Pd3 C10 C9 4.7(3) . . . . ?
Pd1 Pd3 C10 C11 -121.0(2) . . . . ?
Pd2 Pd3 C10 C9 62.8(3) . . . . ?
Pd2 Pd3 C10 C11 -62.8(2) . . . . ?
C3 Pd3 C10 C9 -45.5(5) . . . . ?
C3 Pd3 C10 C11 -171.2(3) . . . . ?
C4 Pd3 C10 C9 61.3(7) . . . . ?
C4 Pd3 C10 C11 -64.4(7) . . . . ?
C11 Pd3 C10 C9 125.7(4) . . . . ?
Pd3 C10 C11 C12 93.5(4) . . . . ?
C9 C10 C11 Pd3 -92.8(4) . . . . ?
C9 C10 C11 C12 0.7(7) . . . . ?
Sb2 Pd3 C11 C10 -91.0(2) . . . . ?
Sb2 Pd3 C11 C12 142.6(3) . . . . ?
Pd1 Pd3 C11 C10 56.8(2) . . . . ?
Pd1 Pd3 C11 C12 -69.6(3) . . . . ?
Pd2 Pd3 C11 C10 114.5(2) . . . . ?
Pd2 Pd3 C11 C12 -11.9(2) . . . . ?
C3 Pd3 C11 C10 154.0(10) . . . . ?
C3 Pd3 C11 C12 27.6(12) . . . . ?
C4 Pd3 C11 C10 160.9(2) . . . . ?
C4 Pd3 C11 C12 34.5(4) . . . . ?
C10 Pd3 C11 C12 -126.4(4) . . . . ?
Pd3 C11 C12 Pd2 14.6(3) . . . . ?
Pd3 C11 C12 C13 86.9(4) . . . . ?
C10 C11 C12 Pd2 -63.3(5) . . . . ?
C10 C11 C12 C13 9.0(7) . . . . ?
Sb3 Pd2 C12 C11 -168.5(3) . . . . ?
Sb3 Pd2 C12 C13 67.8(2) . . . . ?
Pd1 Pd2 C12 C11 41.0(3) . . . . ?
Pd1 Pd2 C12 C13 -82.7(2) . . . . ?
Pd3 Pd2 C12 C11 -12.1(3) . . . . ?
Pd3 Pd2 C12 C13 -135.8(3) . . . . ?
C5 Pd2 C12 C11 -58.6(3) . . . . ?
C5 Pd2 C12 C13 177.7(2) . . . . ?
C6 Pd2 C12 C11 -31.0(7) . . . . ?
C6 Pd2 C12 C13 -154.8(5) . . . . ?
C13 Pd2 C12 C11 123.8(4) . . . . ?
C14 Pd2 C12 C11 94.9(3) . . . . ?
C14 Pd2 C12 C13 -28.9(2) . . . . ?
Pd2 C12 C13 C14 83.7(4) . . . . ?
C11 C12 C13 Pd2 -96.0(4) . . . . ?
C11 C12 C13 C14 -12.4(7) . . . . ?
Sb3 Pd2 C13 C12 -117.1(2) . . . . ?
Sb3 Pd2 C13 C14 114.8(2) . . . . ?
Pd1 Pd2 C13 C12 99.3(2) . . . . ?
Pd1 Pd2 C13 C14 -28.8(2) . . . . ?
Pd3 Pd2 C13 C12 39.9(2) . . . . ?
Pd3 Pd2 C13 C14 -88.2(2) . . . . ?
C5 Pd2 C13 C12 -5.9(6) . . . . ?
C5 Pd2 C13 C14 -134.0(4) . . . . ?
C6 Pd2 C13 C12 153.2(5) . . . . ?
C6 Pd2 C13 C14 25.1(6) . . . . ?
C12 Pd2 C13 C14 -128.1(4) . . . . ?
C14 Pd2 C13 C12 128.1(4) . . . . ?
Pd2 C13 C14 C8 85.9(5) . . . . ?
C12 C13 C14 Pd2 -78.1(4) . . . . ?
C12 C13 C14 C8 7.8(7) . . . . ?
Pd1 C8 C14 Pd2 -24.4(3) . . . . ?
Pd1 C8 C14 C13 -85.1(5) . . . . ?
C9 C8 C14 Pd2 57.2(5) . . . . ?
C9 C8 C14 C13 -3.5(7) . . . . ?
Sb3 Pd2 C14 C8 164.9(3) . . . . ?
Sb3 Pd2 C14 C13 -68.8(3) . . . . ?
Pd1 Pd2 C14 C8 20.8(3) . . . . ?
Pd1 Pd2 C14 C13 147.1(3) . . . . ?
Pd3 Pd2 C14 C8 -32.6(3) . . . . ?
Pd3 Pd2 C14 C13 93.7(3) . . . . ?
C5 Pd2 C14 C8 17.2(6) . . . . ?
C5 Pd2 C14 C13 143.4(4) . . . . ?
C6 Pd2 C14 C8 64.2(3) . . . . ?
C6 Pd2 C14 C13 -169.5(3) . . . . ?
C12 Pd2 C14 C8 -94.2(3) . . . . ?
C12 Pd2 C14 C13 32.1(3) . . . . ?
C13 Pd2 C14 C8 -126.2(4) . . . . ?
Pd1 Sb1 C15 C16 100.8(4) . . . . ?
Pd1 Sb1 C15 C20 -75.5(4) . . . . ?
C21 Sb1 C15 C16 -26.9(4) . . . . ?
C21 Sb1 C15 C20 156.8(3) . . . . ?
C27 Sb1 C15 C16 -131.9(4) . . . . ?
C27 Sb1 C15 C20 51.8(4) . . . . ?
Sb1 C15 C16 C17 -179.3(4) . . . . ?
C20 C15 C16 C17 -2.9(7) . . . . ?
C15 C16 C17 C18 1.0(8) . . . . ?
C16 C17 C18 C19 0.9(8) . . . . ?
C17 C18 C19 C20 -0.7(7) . . . . ?
C18 C19 C20 C15 -1.3(7) . . . . ?
Sb1 C15 C20 C19 179.3(3) . . . . ?
C16 C15 C20 C19 3.1(7) . . . . ?
Pd1 Sb1 C21 C22 125.5(3) . . . . ?
Pd1 Sb1 C21 C26 -50.7(3) . . . . ?
C15 Sb1 C21 C22 -104.3(3) . . . . ?
C15 Sb1 C21 C26 79.4(3) . . . . ?
C27 Sb1 C21 C22 2.9(4) . . . . ?
C27 Sb1 C21 C26 -173.4(3) . . . . ?
Sb1 C21 C22 C23 -178.2(3) . . . . ?
C26 C21 C22 C23 -2.0(6) . . . . ?
C21 C22 C23 C24 1.0(7) . . . . ?
C22 C23 C24 C25 -0.1(7) . . . . ?
C23 C24 C25 C26 0.1(6) . . . . ?
Sb1 C21 C26 C25 178.5(3) . . . . ?
C22 C21 C26 C25 2.1(6) . . . . ?
C24 C25 C26 C21 -1.1(6) . . . . ?
Pd1 Sb1 C27 C28 -50.3(3) . . . . ?
Pd1 Sb1 C27 C32 127.8(3) . . . . ?
C15 Sb1 C27 C28 179.7(3) . . . . ?
C15 Sb1 C27 C32 -2.3(4) . . . . ?
C21 Sb1 C27 C28 72.7(3) . . . . ?
C21 Sb1 C27 C32 -109.3(4) . . . . ?
Sb1 C27 C28 C29 179.6(4) . . . . ?
C32 C27 C28 C29 1.5(7) . . . . ?
C27 C28 C29 C30 -2.2(7) . . . . ?
C28 C29 C30 C31 1.0(8) . . . . ?
C29 C30 C31 C32 0.8(7) . . . . ?
C30 C31 C32 C27 -1.5(7) . . . . ?
Sb1 C27 C32 C31 -177.6(3) . . . . ?
C28 C27 C32 C31 0.3(6) . . . . ?
Pd3 Sb2 C33 C34 -11.1(4) . . . . ?
Pd3 Sb2 C33 C38 169.2(3) . . . . ?
C39 Sb2 C33 C34 -133.2(3) . . . . ?
C39 Sb2 C33 C38 47.1(4) . . . . ?
C45 Sb2 C33 C34 117.5(3) . . . . ?
C45 Sb2 C33 C38 -62.2(4) . . . . ?
Sb2 C33 C34 C35 179.0(3) . . . . ?
C38 C33 C34 C35 -1.3(6) . . . . ?
C33 C34 C35 C36 0.4(7) . . . . ?
C34 C35 C36 C37 -0.3(7) . . . . ?
C35 C36 C37 C38 1.2(6) . . . . ?
C36 C37 C38 C33 -2.0(6) . . . . ?
Sb2 C33 C38 C37 -178.2(3) . . . . ?
C34 C33 C38 C37 2.1(6) . . . . ?
Pd3 Sb2 C39 C40 -111.4(4) . . . . ?
Pd3 Sb2 C39 C44 63.4(4) . . . . ?
C33 Sb2 C39 C40 12.2(4) . . . . ?
C33 Sb2 C39 C44 -173.1(3) . . . . ?
C45 Sb2 C39 C40 123.0(4) . . . . ?
C45 Sb2 C39 C44 -62.2(4) . . . . ?
Sb2 C39 C40 C41 175.1(4) . . . . ?
C44 C39 C40 C41 0.4(7) . . . . ?
C39 C40 C41 C42 -1.1(8) . . . . ?
C40 C41 C42 C43 1.1(8) . . . . ?
C41 C42 C43 C44 -0.4(7) . . . . ?
C42 C43 C44 C39 -0.3(7) . . . . ?
Sb2 C39 C44 C43 -174.5(3) . . . . ?
C40 C39 C44 C43 0.3(7) . . . . ?
Pd3 Sb2 C45 C46 115.4(3) . . . . ?
Pd3 Sb2 C45 C50 -58.4(4) . . . . ?
C33 Sb2 C45 C46 -12.9(4) . . . . ?
C33 Sb2 C45 C50 173.2(3) . . . . ?
C39 Sb2 C45 C46 -120.5(3) . . . . ?
C39 Sb2 C45 C50 65.7(4) . . . . ?
Sb2 C45 C46 C47 -174.6(3) . . . . ?
C50 C45 C46 C47 -0.9(6) . . . . ?
C45 C46 C47 C48 1.0(7) . . . . ?
C46 C47 C48 C49 -0.8(7) . . . . ?
C47 C48 C49 C50 0.5(7) . . . . ?
C48 C49 C50 C45 -0.4(7) . . . . ?
Sb2 C45 C50 C49 174.5(3) . . . . ?
C46 C45 C50 C49 0.6(7) . . . . ?
Pd2 Sb3 C51 C52 -62.2(3) . . . . ?
Pd2 Sb3 C51 C56 120.0(3) . . . . ?
C57 Sb3 C51 C52 72.0(3) . . . . ?
C57 Sb3 C51 C56 -105.8(4) . . . . ?
C63 Sb3 C51 C52 174.6(3) . . . . ?
C63 Sb3 C51 C56 -3.3(4) . . . . ?
Sb3 C51 C52 C53 -176.1(3) . . . . ?
C56 C51 C52 C53 1.8(6) . . . . ?
C51 C52 C53 C54 -0.8(6) . . . . ?
C52 C53 C54 C55 -1.3(7) . . . . ?
C53 C54 C55 C56 2.3(7) . . . . ?
Sb3 C51 C56 C55 177.0(3) . . . . ?
C52 C51 C56 C55 -0.8(7) . . . . ?
C54 C55 C56 C51 -1.2(7) . . . . ?
Pd2 Sb3 C57 C58 85.4(3) . . . . ?
Pd2 Sb3 C57 C62 -93.6(3) . . . . ?
C51 Sb3 C57 C58 -45.3(4) . . . . ?
C51 Sb3 C57 C62 135.8(3) . . . . ?
C63 Sb3 C57 C58 -147.7(3) . . . . ?
C63 Sb3 C57 C62 33.3(3) . . . . ?
Sb3 C57 C58 C59 179.2(3) . . . . ?
C62 C57 C58 C59 -1.8(6) . . . . ?
C57 C58 C59 C60 2.4(7) . . . . ?
C58 C59 C60 C61 -0.8(7) . . . . ?
C59 C60 C61 C62 -1.4(7) . . . . ?
C60 C61 C62 C57 2.0(6) . . . . ?
Sb3 C57 C62 C61 178.6(3) . . . . ?
C58 C57 C62 C61 -0.4(6) . . . . ?
Pd2 Sb3 C63 C64 170.0(3) . . . . ?
Pd2 Sb3 C63 C68 -8.8(4) . . . . ?
C51 Sb3 C63 C64 -65.8(4) . . . . ?
C51 Sb3 C63 C68 115.4(3) . . . . ?
C57 Sb3 C63 C64 38.2(4) . . . . ?
C57 Sb3 C63 C68 -140.5(3) . . . . ?
Sb3 C63 C64 C65 -178.9(3) . . . . ?
C68 C63 C64 C65 -0.1(6) . . . . ?
C63 C64 C65 C66 -1.7(7) . . . . ?
C64 C65 C66 C67 1.7(7) . . . . ?
C65 C66 C67 C68 0.0(7) . . . . ?
Sb3 C63 C68 C67 -179.4(3) . . . . ?
C64 C63 C68 C67 1.9(6) . . . . ?
C66 C67 C68 C63 -1.8(7) . . . . ?
